data_7153888
loop_
_publ_author_name
'Mandha, Santhosh Reddy'
'Alla, Manjula'
'Nanubolu, Jagadeesh Babu'

_publ_section_title
;
 &quot;One-pot&quot; access to dihydrofurans via tandem oxidative
 difunctionalization and ring contraction of aminopyrans.
;
_journal_issue 25
_journal_name_full 'Organic &amp; biomolecular chemistry'
_journal_page_first 4412
_journal_page_last 4420
_journal_paper_doi 10.1039/c4ob00324a
_journal_volume 12
_journal_year 2014
_chemical_formula_moiety 'C22 H20 N2 O3'
_chemical_formula_sum 'C22 H20 N2 O3'
_chemical_formula_weight 360.40
_chemical_name_systematic
;
Dimethyl 3-phenylnaphtho[1,2-b]furan-2,2(3H)-bis(carbimidate)
;
_space_group_IT_number 61
_symmetry_cell_setting orthorhombic
_symmetry_space_group_name_Hall '-P 2ac 2ab'
_symmetry_space_group_name_H-M 'P b c a'
_atom_sites_solution_hydrogens geom
_atom_sites_solution_primary direct
_atom_sites_solution_secondary difmap
_audit_creation_method SHELXL-97
_cell_angle_alpha 90.00
_cell_angle_beta 90.00
_cell_angle_gamma 90.00
_cell_formula_units_Z 8
_cell_length_a 15.9828(14)
_cell_length_b 6.8208(6)
_cell_length_c 34.232(3)
_cell_measurement_reflns_used 6764
_cell_measurement_temperature 293(2)
_cell_measurement_theta_max 26.73
_cell_measurement_theta_min 2.55
_cell_volume 3731.8(6)
_computing_cell_refinement 'Bruker SMART'
_computing_data_collection 'Bruker SMART'
_computing_data_reduction 'Bruker SAINT'
_computing_molecular_graphics 'Bruker SHELXTL'
_computing_publication_material 'Bruker SHELXTL'
_computing_structure_refinement 'SHELXL-97 (Sheldrick, 1997)'
_computing_structure_solution 'SHELXS-97 (Sheldrick, 1990)'
_diffrn_ambient_temperature 293(2)
_diffrn_measured_fraction_theta_full 1.000
_diffrn_measured_fraction_theta_max 1.000
_diffrn_measurement_device_type 'CCD area detector'
_diffrn_measurement_method 'phi and omega scans'
_diffrn_radiation_monochromator graphite
_diffrn_radiation_source 'fine-focus sealed tube'
_diffrn_radiation_type MoK\a
_diffrn_radiation_wavelength 0.71073
_diffrn_reflns_av_R_equivalents 0.0386
_diffrn_reflns_av_sigmaI/netI 0.0203
_diffrn_reflns_limit_h_max 19
_diffrn_reflns_limit_h_min -19
_diffrn_reflns_limit_k_max 8
_diffrn_reflns_limit_k_min -8
_diffrn_reflns_limit_l_max 40
_diffrn_reflns_limit_l_min -40
_diffrn_reflns_number 32809
_diffrn_reflns_theta_full 25.00
_diffrn_reflns_theta_max 25.00
_diffrn_reflns_theta_min 1.74
_exptl_absorpt_coefficient_mu 0.086
_exptl_absorpt_correction_T_max 0.9880
_exptl_absorpt_correction_T_min 0.9639
_exptl_absorpt_correction_type multi-scan
_exptl_absorpt_process_details ' Bruker AXS SADABS program'
_exptl_crystal_colour colourless
_exptl_crystal_density_diffrn 1.283
_exptl_crystal_density_method 'not measured'
_exptl_crystal_description needle
_exptl_crystal_F_000 1520
_exptl_crystal_size_max 0.43
_exptl_crystal_size_mid 0.21
_exptl_crystal_size_min 0.14
_refine_diff_density_max 0.221
_refine_diff_density_min -0.143
_refine_diff_density_rms 0.031
_refine_ls_extinction_method none
_refine_ls_goodness_of_fit_ref 1.049
_refine_ls_hydrogen_treatment mixed
_refine_ls_matrix_type full
_refine_ls_number_parameters 254
_refine_ls_number_reflns 3277
_refine_ls_number_restraints 0
_refine_ls_restrained_S_all 1.049
_refine_ls_R_factor_all 0.0419
_refine_ls_R_factor_gt 0.0383
_refine_ls_shift/su_max 0.001
_refine_ls_shift/su_mean 0.000
_refine_ls_structure_factor_coef Fsqd
_refine_ls_weighting_details 'calc w=1/[\s^2^(Fo^2^)+(0.0472P)^2^+1.1116P] where P=(Fo^2^+2Fc^2^)/3'
_refine_ls_weighting_scheme calc
_refine_ls_wR_factor_gt 0.0986
_refine_ls_wR_factor_ref 0.1018
_reflns_number_gt 2964
_reflns_number_total 3277
_reflns_threshold_expression >2sigma(I)
_cod_data_source_file c4ob00324a2.cif
_cod_data_source_block as30
_cod_depositor_comments
;
The following automatic conversions were performed:

'_symmetry_cell_setting' value 'Orthorhombic' changed to
'orthorhombic' according to
/usr/data/users/saulius/crontab/automatic-downloads/current/RSC/lib/dictionaries/cif_core.dic
dictionary named 'cif_core.dic' version 2.4.2 from 2011-04-26.

Automatic conversion script
Id: cif_fix_values 2281 2013-09-26 08:29:07Z andrius 
;
_cod_original_cell_volume 3731.9(6)
_cod_original_sg_symbol_H-M Pbca
_cod_database_code 7153888

loop_
_symmetry_equiv_pos_as_xyz
'x, y, z'
'-x+1/2, -y, z+1/2'
'-x, y+1/2, -z+1/2'
'x+1/2, -y+1/2, -z'
'-x, -y, -z'
'x-1/2, y, -z-1/2'
'x, -y-1/2, z-1/2'
'-x-1/2, y-1/2, z'

loop_
_atom_site_label
_atom_site_type_symbol
_atom_site_fract_x
_atom_site_fract_y
_atom_site_fract_z
_atom_site_U_iso_or_equiv
_atom_site_adp_type
_atom_site_occupancy
_atom_site_symmetry_multiplicity
_atom_site_calc_flag
_atom_site_refinement_flags
O1 O 1.00346(6) 0.14560(14) 0.66225(3) 0.0426(3) Uani 1 1 d .
O2 O 1.14492(6) -0.09482(16) 0.59723(3) 0.0479(3) Uani 1 1 d .
O3 O 1.07538(6) 0.25368(14) 0.56628(3) 0.0447(3) Uani 1 1 d .
C19 C 1.11740(8) -0.0142(2) 0.63042(4) 0.0381(3) Uani 1 1 d .
C9 C 0.92204(8) -0.1104(2) 0.64174(4) 0.0396(3) Uani 1 1 d .
C10 C 0.94505(8) 0.0047(2) 0.67200(4) 0.0390(3) Uani 1 1 d .
C12 C 0.96709(8) -0.04544(19) 0.60521(4) 0.0354(3) Uani 1 1 d .
H12 H 0.9951 -0.1580 0.5932 0.042 Uiso 1 1 calc R
N1 N 1.15642(9) -0.0298(2) 0.66175(4) 0.0581(4) Uani 1 1 d .
C5 C 0.91346(9) -0.0125(2) 0.71032(4) 0.0446(4) Uani 1 1 d .
C13 C 0.91020(8) 0.0518(2) 0.57560(4) 0.0355(3) Uani 1 1 d .
C11 C 1.03426(8) 0.09483(19) 0.62404(4) 0.0351(3) Uani 1 1 d .
C21 C 1.04731(8) 0.2876(2) 0.60253(4) 0.0378(3) Uani 1 1 d .
C15 C 0.80284(10) 0.2841(2) 0.55900(5) 0.0539(4) Uani 1 1 d .
H15 H 0.7647 0.3796 0.5666 0.065 Uiso 1 1 calc R
C8 C 0.86173(10) -0.2574(2) 0.64756(5) 0.0541(4) Uani 1 1 d .
H8 H 0.8447 -0.3369 0.6270 0.065 Uiso 1 1 calc R
C4 C 0.93896(11) 0.1054(2) 0.74179(4) 0.0555(4) Uani 1 1 d .
H4 H 0.9790 0.2026 0.7380 0.067 Uiso 1 1 calc R
C18 C 0.91540(9) 0.0020(2) 0.53659(4) 0.0437(3) Uani 1 1 d .
H18 H 0.9533 -0.0937 0.5288 0.052 Uiso 1 1 calc R
N2 N 1.03414(10) 0.4563(2) 0.61517(5) 0.0596(4) Uani 1 1 d .
C14 C 0.85283(9) 0.1942(2) 0.58664(4) 0.0444(3) Uani 1 1 d .
H14 H 0.8480 0.2294 0.6128 0.053 Uiso 1 1 calc R
C17 C 0.86545(10) 0.0916(3) 0.50897(4) 0.0531(4) Uani 1 1 d .
H17 H 0.8699 0.0564 0.4828 0.064 Uiso 1 1 calc R
C20 C 1.21707(10) -0.2185(3) 0.60108(6) 0.0621(5) Uani 1 1 d .
H20A H 1.2625 -0.1442 0.6119 0.093 Uiso 1 1 calc R
H20B H 1.2328 -0.2676 0.5758 0.093 Uiso 1 1 calc R
H20C H 1.2042 -0.3263 0.6180 0.093 Uiso 1 1 calc R
C6 C 0.85285(9) -0.1621(3) 0.71589(5) 0.0532(4) Uani 1 1 d .
C16 C 0.80928(10) 0.2328(3) 0.52026(5) 0.0549(4) Uani 1 1 d .
H16 H 0.7756 0.2938 0.5017 0.066 Uiso 1 1 calc R
C1 C 0.81936(11) -0.1830(3) 0.75410(6) 0.0699(5) Uani 1 1 d .
H1 H 0.7792 -0.2787 0.7588 0.084 Uiso 1 1 calc R
C7 C 0.82857(11) -0.2814(3) 0.68396(6) 0.0638(5) Uani 1 1 d .
H7 H 0.7888 -0.3789 0.6879 0.077 Uiso 1 1 calc R
C22 C 1.07851(14) 0.4199(3) 0.54098(5) 0.0691(5) Uani 1 1 d .
H22A H 1.0230 0.4700 0.5371 0.104 Uiso 1 1 calc R
H22B H 1.1017 0.3817 0.5163 0.104 Uiso 1 1 calc R
H22C H 1.1129 0.5196 0.5525 0.104 Uiso 1 1 calc R
C3 C 0.90497(13) 0.0772(3) 0.77792(5) 0.0691(5) Uani 1 1 d .
H3 H 0.9222 0.1547 0.7988 0.083 Uiso 1 1 calc R
C2 C 0.84475(13) -0.0666(3) 0.78374(6) 0.0745(6) Uani 1 1 d .
H2 H 0.8215 -0.0831 0.8084 0.089 Uiso 1 1 calc R
H2N H 1.0144(12) 0.448(3) 0.6401(5) 0.068(6) Uiso 1 1 d .
H1N H 1.1282(12) 0.030(3) 0.6797(6) 0.070(6) Uiso 1 1 d .

loop_
_atom_site_aniso_label
_atom_site_aniso_U_11
_atom_site_aniso_U_22
_atom_site_aniso_U_33
_atom_site_aniso_U_23
_atom_site_aniso_U_13
_atom_site_aniso_U_12
O1 0.0454(5) 0.0432(6) 0.0392(5) -0.0047(4) 0.0090(4) -0.0118(4)
O2 0.0387(5) 0.0539(6) 0.0511(6) 0.0006(5) -0.0011(4) 0.0124(5)
O3 0.0501(6) 0.0424(6) 0.0416(5) 0.0086(4) 0.0035(4) -0.0038(5)
C19 0.0338(7) 0.0368(7) 0.0436(7) 0.0059(6) -0.0028(6) -0.0055(6)
C9 0.0347(7) 0.0381(7) 0.0460(8) 0.0068(6) -0.0016(6) -0.0023(6)
C10 0.0340(7) 0.0376(7) 0.0454(7) 0.0059(6) 0.0038(6) -0.0023(6)
C12 0.0322(6) 0.0324(7) 0.0417(7) -0.0017(5) -0.0007(5) -0.0013(5)
N1 0.0518(8) 0.0703(10) 0.0522(8) 0.0046(7) -0.0155(7) 0.0014(7)
C5 0.0398(7) 0.0466(8) 0.0475(8) 0.0094(7) 0.0086(6) 0.0070(6)
C13 0.0288(6) 0.0360(7) 0.0418(7) 0.0001(6) 0.0005(5) -0.0040(5)
C11 0.0325(6) 0.0373(7) 0.0354(7) 0.0000(5) 0.0016(5) -0.0031(5)
C21 0.0321(6) 0.0376(7) 0.0435(7) 0.0025(6) -0.0022(5) -0.0036(6)
C15 0.0438(8) 0.0508(9) 0.0670(10) 0.0048(8) -0.0006(7) 0.0117(7)
C8 0.0490(9) 0.0497(9) 0.0637(10) 0.0095(8) -0.0079(7) -0.0153(7)
C4 0.0663(10) 0.0535(9) 0.0469(9) 0.0009(7) 0.0123(7) 0.0063(8)
C18 0.0358(7) 0.0521(9) 0.0431(8) -0.0031(6) 0.0030(6) 0.0010(6)
N2 0.0787(10) 0.0380(7) 0.0620(9) 0.0003(7) 0.0072(8) -0.0023(7)
C14 0.0412(7) 0.0459(8) 0.0460(8) -0.0031(6) 0.0008(6) 0.0040(6)
C17 0.0478(8) 0.0720(11) 0.0395(8) 0.0046(7) -0.0008(6) -0.0044(8)
C20 0.0434(8) 0.0511(10) 0.0917(13) -0.0031(9) -0.0070(8) 0.0131(7)
C6 0.0410(8) 0.0575(10) 0.0612(9) 0.0207(8) 0.0088(7) 0.0027(7)
C16 0.0451(8) 0.0651(11) 0.0544(9) 0.0168(8) -0.0070(7) 0.0010(8)
C1 0.0534(10) 0.0802(13) 0.0761(12) 0.0357(11) 0.0210(9) 0.0053(9)
C7 0.0489(9) 0.0626(11) 0.0799(12) 0.0253(9) 0.0019(8) -0.0203(8)
C22 0.0986(14) 0.0571(11) 0.0516(10) 0.0200(8) -0.0051(9) -0.0132(10)
C3 0.0894(14) 0.0687(12) 0.0493(9) 0.0050(8) 0.0202(9) 0.0205(11)
C2 0.0782(13) 0.0883(14) 0.0569(11) 0.0232(11) 0.0302(10) 0.0268(12)

loop_
_atom_type_symbol
_atom_type_description
_atom_type_scat_dispersion_real
_atom_type_scat_dispersion_imag
_atom_type_scat_source
C C 0.0033 0.0016 'International Tables Vol C Tables 4.2.6.8 and 6.1.1.4'
H H 0.0000 0.0000 'International Tables Vol C Tables 4.2.6.8 and 6.1.1.4'
N N 0.0061 0.0033 'International Tables Vol C Tables 4.2.6.8 and 6.1.1.4'
O O 0.0106 0.0060 'International Tables Vol C Tables 4.2.6.8 and 6.1.1.4'

loop_
_geom_angle_atom_site_label_1
_geom_angle_atom_site_label_2
_geom_angle_atom_site_label_3
_geom_angle
C10 O1 C11 106.47(10)
C19 O2 C20 115.34(12)
C21 O3 C22 115.88(12)
N1 C19 O2 122.16(14)
N1 C19 C11 126.58(14)
O2 C19 C11 111.25(11)
C10 C9 C8 119.52(14)
C10 C9 C12 109.57(12)
C8 C9 C12 130.85(13)
C9 C10 O1 113.77(12)
C9 C10 C5 124.56(13)
O1 C10 C5 121.66(13)
C9 C12 C13 113.36(11)
C9 C12 C11 99.45(10)
C13 C12 C11 114.65(11)
C9 C12 H12 109.7
C13 C12 H12 109.7
C11 C12 H12 109.7
C19 N1 H1N 108.1(13)
C4 C5 C10 124.17(14)
C4 C5 C6 120.42(14)
C10 C5 C6 115.41(14)
C18 C13 C14 118.37(13)
C18 C13 C12 120.24(12)
C14 C13 C12 121.38(12)
O1 C11 C21 106.18(10)
O1 C11 C19 106.43(10)
C21 C11 C19 111.60(10)
O1 C11 C12 106.54(10)
C21 C11 C12 114.84(11)
C19 C11 C12 110.66(11)
N2 C21 O3 122.50(13)
N2 C21 C11 127.32(13)
O3 C21 C11 110.18(11)
C16 C15 C14 120.30(15)
C16 C15 H15 119.9
C14 C15 H15 119.9
C7 C8 C9 118.80(16)
C7 C8 H8 120.6
C9 C8 H8 120.6
C3 C4 C5 119.92(18)
C3 C4 H4 120.0
C5 C4 H4 120.0
C17 C18 C13 121.27(14)
C17 C18 H18 119.4
C13 C18 H18 119.4
C21 N2 H2N 109.2(12)
C15 C14 C13 120.38(14)
C15 C14 H14 119.8
C13 C14 H14 119.8
C16 C17 C18 119.77(15)
C16 C17 H17 120.1
C18 C17 H17 120.1
O2 C20 H20A 109.5
O2 C20 H20B 109.5
H20A C20 H20B 109.5
O2 C20 H20C 109.5
H20A C20 H20C 109.5
H20B C20 H20C 109.5
C7 C6 C5 119.73(14)
C7 C6 C1 123.32(16)
C5 C6 C1 116.95(17)
C17 C16 C15 119.91(14)
C17 C16 H16 120.0
C15 C16 H16 120.0
C2 C1 C6 121.29(18)
C2 C1 H1 119.4
C6 C1 H1 119.4
C8 C7 C6 121.97(15)
C8 C7 H7 119.0
C6 C7 H7 119.0
O3 C22 H22A 109.5
O3 C22 H22B 109.5
H22A C22 H22B 109.5
O3 C22 H22C 109.5
H22A C22 H22C 109.5
H22B C22 H22C 109.5
C4 C3 C2 120.36(19)
C4 C3 H3 119.8
C2 C3 H3 119.8
C1 C2 C3 121.05(16)
C1 C2 H2 119.5
C3 C2 H2 119.5

loop_
_geom_bond_atom_site_label_1
_geom_bond_atom_site_label_2
_geom_bond_distance
O1 C10 1.3806(16)
O1 C11 1.4397(15)
O2 C19 1.3365(17)
O2 C20 1.4348(18)
O3 C21 1.3397(17)
O3 C22 1.4273(18)
C19 N1 1.2453(18)
C19 C11 1.5385(18)
C9 C10 1.351(2)
C9 C8 1.405(2)
C9 C12 1.5095(19)
C10 C5 1.4105(19)
C12 C13 1.5144(18)
C12 C11 1.5759(18)
C12 H12 0.9800
N1 H1N 0.867(19)
C5 C4 1.405(2)
C5 C6 1.420(2)
C13 C18 1.3804(19)
C13 C14 1.3884(19)
C11 C21 1.5216(19)
C21 N2 1.2475(19)
C15 C16 1.375(2)
C15 C14 1.382(2)
C15 H15 0.9300
C8 C7 1.364(2)
C8 H8 0.9300
C4 C3 1.365(2)
C4 H4 0.9300
C18 C17 1.380(2)
C18 H18 0.9300
N2 H2N 0.912(18)
C14 H14 0.9300
C17 C16 1.372(2)
C17 H17 0.9300
C20 H20A 0.9600
C20 H20B 0.9600
C20 H20C 0.9600
C6 C7 1.417(3)
C6 C1 1.420(2)
C16 H16 0.9300
C1 C2 1.351(3)
C1 H1 0.9300
C7 H7 0.9300
C22 H22A 0.9600
C22 H22B 0.9600
C22 H22C 0.9600
C3 C2 1.389(3)
C3 H3 0.9300
C2 H2 0.9300

loop_
_geom_torsion_atom_site_label_1
_geom_torsion_atom_site_label_2
_geom_torsion_atom_site_label_3
_geom_torsion_atom_site_label_4
_geom_torsion
C20 O2 C19 N1 6.8(2)
C20 O2 C19 C11 -173.20(12)
C8 C9 C10 O1 -178.81(12)
C12 C9 C10 O1 -1.23(16)
C8 C9 C10 C5 0.9(2)
C12 C9 C10 C5 178.52(13)
C11 O1 C10 C9 -12.25(15)
C11 O1 C10 C5 167.99(12)
C10 C9 C12 C13 -109.54(13)
C8 C9 C12 C13 67.67(19)
C10 C9 C12 C11 12.62(14)
C8 C9 C12 C11 -170.17(15)
C9 C10 C5 C4 178.70(14)
O1 C10 C5 C4 -1.6(2)
C9 C10 C5 C6 -0.6(2)
O1 C10 C5 C6 179.09(12)
C9 C12 C13 C18 -134.75(13)
C11 C12 C13 C18 111.99(14)
C9 C12 C13 C14 46.28(17)
C11 C12 C13 C14 -66.98(16)
C10 O1 C11 C21 142.65(10)
C10 O1 C11 C19 -98.32(11)
C10 O1 C11 C12 19.80(13)
N1 C19 C11 O1 -9.66(19)
O2 C19 C11 O1 170.29(10)
N1 C19 C11 C21 105.76(17)
O2 C19 C11 C21 -74.29(14)
N1 C19 C11 C12 -125.04(16)
O2 C19 C11 C12 54.91(14)
C9 C12 C11 O1 -19.41(12)
C13 C12 C11 O1 101.82(12)
C9 C12 C11 C21 -136.66(11)
C13 C12 C11 C21 -15.43(16)
C9 C12 C11 C19 95.89(12)
C13 C12 C11 C19 -142.87(11)
C22 O3 C21 N2 -8.3(2)
C22 O3 C21 C11 171.07(13)
O1 C11 C21 N2 -0.03(19)
C19 C11 C21 N2 -115.61(16)
C12 C11 C21 N2 117.42(16)
O1 C11 C21 O3 -179.39(10)
C19 C11 C21 O3 65.03(14)
C12 C11 C21 O3 -61.94(14)
C10 C9 C8 C7 -0.7(2)
C12 C9 C8 C7 -177.72(15)
C10 C5 C4 C3 -179.75(15)
C6 C5 C4 C3 -0.4(2)
C14 C13 C18 C17 0.4(2)
C12 C13 C18 C17 -178.60(13)
C16 C15 C14 C13 0.2(2)
C18 C13 C14 C15 -0.4(2)
C12 C13 C14 C15 178.56(13)
C13 C18 C17 C16 -0.1(2)
C4 C5 C6 C7 -179.21(15)
C10 C5 C6 C7 0.2(2)
C4 C5 C6 C1 0.9(2)
C10 C5 C6 C1 -179.70(14)
C18 C17 C16 C15 -0.2(2)
C14 C15 C16 C17 0.1(3)
C7 C6 C1 C2 179.60(18)
C5 C6 C1 C2 -0.5(3)
C9 C8 C7 C6 0.3(3)
C5 C6 C7 C8 0.0(3)
C1 C6 C7 C8 179.83(16)
C5 C4 C3 C2 -0.5(3)
C6 C1 C2 C3 -0.4(3)
C4 C3 C2 C1 0.9(3)
